data_4349982
loop_
_publ_author_name
'Zhao, Li-Ming'
'Shen, Xia-Qiang'
'Tan, Li-Ting'
'Zhang, Wen-Ting'
'Song, Kai-Yue'
'Jiang, Rong'
'Li, Hao-Hong'
'Chen, Zhi-Rong'

_publ_section_title
;
 Encapsulation of stilbazolium-type dyes into layered metal--organic
 frameworks: solvent-dependent luminescence chromisms and their mechanisms
;
_journal_issue 5
_journal_name_full 'Inorganic Chemistry Frontiers'
_journal_page_first 1195
_journal_paper_doi 10.1039/C8QI01332B
_journal_volume 6
_journal_year 2019
_chemical_formula_moiety 'C70 H64 Cd3 N4 O16, 2(O)'
_chemical_formula_sum 'C70 H64 Cd3 N4 O18'
_chemical_formula_weight 1586.48
_space_group_IT_number 2
_space_group_name_Hall '-P 1'
_space_group_name_H-M_alt 'P -1'
_symmetry_cell_setting triclinic
_symmetry_space_group_name_H-M 'P -1'
_atom_sites_solution_hydrogens geom
_atom_sites_solution_primary direct
_atom_sites_solution_secondary difmap
_audit_creation_method SHELXL-97
_audit_update_record
;
2018-09-05 deposited with the CCDC.	2019-03-19 downloaded from the CCDC.
;
_cell_angle_alpha 70.081(3)
_cell_angle_beta 85.004(4)
_cell_angle_gamma 89.249(3)
_cell_formula_units_Z 1
_cell_length_a 9.766(2)
_cell_length_b 14.548(3)
_cell_length_c 14.702(3)
_cell_measurement_reflns_used 12340
_cell_measurement_temperature 293(2)
_cell_measurement_theta_max 25.17
_cell_measurement_theta_min 1.70
_cell_volume 1956.1(7)
_computing_cell_refinement 'Nonius CAD4 software'
_computing_data_collection 'Nonius CAD4 software'
_computing_data_reduction 'XCAD (P.McArdle, 2000)'
_computing_molecular_graphics 'ORTEX (P.McArdle, 1995)'
_computing_publication_material 'SHELXL-97/2 (Sheldrick,1997)'
_computing_structure_refinement 'SHELXL-97 (Sheldrick, 1997)'
_computing_structure_solution 'SHELXS-97 (Sheldrick, 1990)'
_diffrn_ambient_temperature 296(2)
_diffrn_detector_area_resol_mean None
_diffrn_measured_fraction_theta_full 0.979
_diffrn_measured_fraction_theta_max 0.979
_diffrn_measurement_device_type 'Bruker P4'
_diffrn_measurement_method '\w scans'
_diffrn_radiation_monochromator graphite
_diffrn_radiation_source 'fine-focus sealed tube'
_diffrn_radiation_type MoK\a
_diffrn_radiation_wavelength 0.71073
_diffrn_reflns_av_R_equivalents 0.0243
_diffrn_reflns_av_sigmaI/netI 0.0423
_diffrn_reflns_limit_h_max 11
_diffrn_reflns_limit_h_min -11
_diffrn_reflns_limit_k_max 17
_diffrn_reflns_limit_k_min -17
_diffrn_reflns_limit_l_max 11
_diffrn_reflns_limit_l_min -17
_diffrn_reflns_number 12340
_diffrn_reflns_theta_full 25.17
_diffrn_reflns_theta_max 25.17
_diffrn_reflns_theta_min 1.70
_diffrn_standards_decay_% 'not measured'
_diffrn_standards_interval_count 'not measured'
_diffrn_standards_interval_time 'not measured'
_diffrn_standards_number None
_exptl_absorpt_coefficient_mu 0.872
_exptl_absorpt_correction_T_max 0.840
_exptl_absorpt_correction_T_min 0.664
_exptl_absorpt_correction_type multi-scan
_exptl_absorpt_process_details 'TEXRAY software (Molecular Structure Corporation, 1999)'
_exptl_crystal_colour Yellow
_exptl_crystal_density_diffrn 1.347
_exptl_crystal_density_method 'not measured'
_exptl_crystal_description Block
_exptl_crystal_F_000 800
_exptl_crystal_size_max 0.40
_exptl_crystal_size_mid 0.30
_exptl_crystal_size_min 0.20
_refine_diff_density_max 1.231
_refine_diff_density_min -0.593
_refine_diff_density_rms 0.148
_refine_ls_extinction_method none
_refine_ls_goodness_of_fit_ref 1.099
_refine_ls_hydrogen_treatment constr
_refine_ls_matrix_type full
_refine_ls_number_parameters 425
_refine_ls_number_reflns 6872
_refine_ls_number_restraints 1
_refine_ls_restrained_S_all 1.105
_refine_ls_R_factor_all 0.0636
_refine_ls_R_factor_gt 0.0506
_refine_ls_shift/su_max 0.021
_refine_ls_shift/su_mean 0.002
_refine_ls_structure_factor_coef Fsqd
_refine_ls_weighting_details 'calc w=1/[\s^2^(Fo^2^)+(0.1197P)^2^+0.0000P] where P=(Fo^2^+2Fc^2^)/3'
_refine_ls_weighting_scheme calc
_refine_ls_wR_factor_gt 0.1680
_refine_ls_wR_factor_ref 0.1776
_reflns_number_gt 5418
_reflns_number_total 6872
_reflns_threshold_expression >2sigma(I)
_cod_data_source_file c8qi01332b2.cif
_cod_data_source_block 1-3
_cod_depositor_comments
;
The following automatic conversions were performed:

data item '_exptl_absorpt_correction_type' value 'Multi-Scan' was
changed to 'multi-scan' in accordance with the
/home/saulius/struct/COD-crude-data/automatic-downloads/DataCite-retrospective/RSC/depositions/lib/dictionaries/cif_core.dic
dictionary named 'cif_core.dic' version 2.4.2 last updated on
2011-04-26.

data item '_symmetry_cell_setting' value 'Triclinic' was changed to
'triclinic' in accordance with the
/home/saulius/struct/COD-crude-data/automatic-downloads/DataCite-retrospective/RSC/depositions/lib/dictionaries/cif_core.dic
dictionary named 'cif_core.dic' version 2.4.2 last updated on
2011-04-26.

Automatic conversion script
Id: cif_fix_values 6909 2019-04-08 15:41:33Z antanas 
;
_cod_original_sg_symbol_Hall -P
_cod_original_sg_symbol_H-M P-1
_cod_database_code 4349982

loop_
_symmetry_equiv_pos_as_xyz
'x, y, z'
'-x, -y, -z'

loop_
_atom_site_label
_atom_site_type_symbol
_atom_site_fract_x
_atom_site_fract_y
_atom_site_fract_z
_atom_site_U_iso_or_equiv
_atom_site_adp_type
_atom_site_occupancy
_atom_site_symmetry_multiplicity
_atom_site_calc_flag
_atom_site_refinement_flags
Cd1 Cd 0.5000 0.0000 1.0000 0.03228(18) Uani 1 2 d S
Cd2 Cd 0.40337(4) -0.10999(3) 0.81875(3) 0.04468(18) Uani 1 1 d .
O1 O 0.3643(5) 0.0440(3) 0.7529(3) 0.0595(12) Uani 1 1 d .
O2 O 0.3739(4) 0.0893(3) 0.8819(3) 0.0505(10) Uani 1 1 d .
O3 O 0.4200(4) 0.8594(2) -0.0182(2) 0.0414(9) Uani 1 1 d .
O4 O 0.2186(5) 0.8247(4) -0.0515(3) 0.0646(12) Uani 1 1 d .
O5 O -0.4594(5) 0.7556(4) 0.8219(3) 0.0803(16) Uani 1 1 d .
O6 O -0.4120(5) 0.8933(3) 0.7053(4) 0.0679(13) Uani 1 1 d .
O7 O 0.6632(5) -0.0051(4) 0.8817(3) 0.0711(14) Uani 1 1 d .
O8 O 0.2613(6) -0.1564(5) 0.7243(4) 0.0892(17) Uani 1 1 d .
O9 O 0.0900(18) 0.4983(13) 0.8611(14) 0.302(7) Uiso 1 1 d .
N1 N 0.8568(8) -0.0033(8) 0.7933(7) 0.130(3) Uani 1 1 d .
N2 N 0.3363(10) -0.2259(11) 0.6199(9) 0.142(5) Uani 1 1 d .
C1 C 0.3191(5) 0.2085(3) 0.7358(3) 0.0344(11) Uani 1 1 d .
C2 C 0.3097(5) 0.2332(4) 0.6372(3) 0.0402(12) Uani 1 1 d .
H2 H 0.3264 0.1868 0.6072 0.048 Uiso 1 1 calc R
C3 C 0.2749(5) 0.3285(4) 0.5830(3) 0.0389(12) Uani 1 1 d .
H3 H 0.2712 0.3455 0.5163 0.047 Uiso 1 1 calc R
C4 C 0.2458(5) 0.3982(3) 0.6263(3) 0.0306(10) Uani 1 1 d .
C5 C 0.2569(5) 0.3719(3) 0.7256(3) 0.0346(11) Uani 1 1 d .
H5 H 0.2407 0.4178 0.7562 0.041 Uiso 1 1 calc R
C6 C 0.2923(5) 0.2772(3) 0.7793(3) 0.0354(11) Uani 1 1 d .
H6 H 0.2978 0.2603 0.8458 0.043 Uiso 1 1 calc R
C7 C 0.1900(5) 0.4942(3) 0.5705(3) 0.0304(10) Uani 1 1 d .
C8 C 0.2270(5) 0.5389(3) 0.4724(3) 0.0332(11) Uani 1 1 d .
H8 H 0.2945 0.5111 0.4418 0.040 Uiso 1 1 calc R
C9 C 0.1650(5) 0.6252(3) 0.4181(3) 0.0316(10) Uani 1 1 d .
C10 C 0.0668(5) 0.6664(3) 0.4666(3) 0.0371(11) Uani 1 1 d .
H10 H 0.0250 0.7239 0.4316 0.045 Uiso 1 1 calc R
C11 C 0.0292(5) 0.6244(3) 0.5656(3) 0.0341(11) Uani 1 1 d .
C12 C 0.0923(5) 0.5380(3) 0.6165(3) 0.0347(11) Uani 1 1 d .
H12 H 0.0686 0.5088 0.6828 0.042 Uiso 1 1 calc R
C13 C 0.1997(5) 0.6724(3) 0.3123(3) 0.0320(10) Uani 1 1 d .
C14 C 0.3347(5) 0.6861(4) 0.2733(4) 0.0404(12) Uani 1 1 d .
H14 H 0.4052 0.6604 0.3127 0.048 Uiso 1 1 calc R
C15 C 0.3656(5) 0.7379(4) 0.1756(4) 0.0427(12) Uani 1 1 d .
H15 H 0.4571 0.7508 0.1512 0.051 Uiso 1 1 calc R
C16 C 0.2637(5) 0.7706(3) 0.1139(3) 0.0355(11) Uani 1 1 d .
C17 C 0.1284(5) 0.7553(4) 0.1532(4) 0.0474(14) Uani 1 1 d .
H17 H 0.0579 0.7778 0.1129 0.057 Uiso 1 1 calc R
C18 C 0.0968(5) 0.7073(4) 0.2511(4) 0.0437(13) Uani 1 1 d .
H18 H 0.0053 0.6983 0.2762 0.052 Uiso 1 1 calc R
C19 C -0.0753(5) 0.6701(4) 0.6142(3) 0.0370(11) Uani 1 1 d .
C2O C -0.0886(7) 0.7713(4) 0.5825(5) 0.0556(16) Uani 1 1 d .
C21 C -0.1908(7) 0.8137(4) 0.6274(5) 0.0597(17) Uani 1 1 d .
H21 H -0.1984 0.8813 0.6060 0.072 Uiso 1 1 calc R
C22 C -0.2782(6) 0.7585(4) 0.7007(4) 0.0490(14) Uani 1 1 d .
C23 C -0.2661(6) 0.6572(4) 0.7337(4) 0.0559(16) Uani 1 1 d .
H23 H -0.3244 0.6187 0.7857 0.067 Uiso 1 1 calc R
C24 C -0.1675(6) 0.6139(4) 0.6892(4) 0.0524(16) Uani 1 1 d .
H24 H -0.1629 0.5461 0.7098 0.063 Uiso 1 1 calc R
C25 C 0.3557(5) 0.1050(4) 0.7957(4) 0.0399(12) Uani 1 1 d .
C26 C 0.3000(6) 0.8226(4) 0.0085(3) 0.0378(11) Uani 1 1 d .
C27 C -0.3900(6) 0.8060(5) 0.7463(5) 0.0539(15) Uani 1 1 d .
C28 C 0.7784(12) -0.0244(9) 0.8619(8) 0.130(4) Uani 1 1 d .
C29 C 0.858(2) -0.092(2) 0.9557(12) 0.39(2) Uani 1 1 d .
H29A H 0.7944 -0.1109 1.0129 0.583 Uiso 1 1 calc R
H29B H 0.9328 -0.0549 0.9650 0.583 Uiso 1 1 calc R
H29C H 0.8925 -0.1493 0.9440 0.583 Uiso 1 1 calc R
C30 C 0.9936(12) -0.0285(15) 0.7710(10) 0.224(10) Uani 1 1 d .
H30A H 1.0216 0.0065 0.7039 0.336 Uiso 1 1 calc R
H30B H 0.9976 -0.0975 0.7829 0.336 Uiso 1 1 calc R
H30C H 1.0539 -0.0113 0.8111 0.336 Uiso 1 1 calc R
C31 C 0.7832(11) 0.0695(6) 0.7100(6) 0.100(3) Uani 1 1 d .
H31A H 0.8443 0.0897 0.6517 0.150 Uiso 1 1 calc R
H31B H 0.7565 0.1256 0.7271 0.150 Uiso 1 1 calc R
H31C H 0.7029 0.0384 0.6994 0.150 Uiso 1 1 calc R
C32 C 0.3007(9) -0.1675(11) 0.6522(9) 0.133(5) Uani 1 1 d D
C33 C 0.316(2) -0.0672(14) 0.5640(11) 0.272(14) Uani 1 1 d D
H33A H 0.2867 -0.0146 0.5862 0.408 Uiso 1 1 calc R
H33B H 0.2599 -0.0698 0.5143 0.408 Uiso 1 1 calc R
H33C H 0.4103 -0.0566 0.5381 0.408 Uiso 1 1 calc R
C34 C 0.323(2) -0.3262(12) 0.7100(16) 0.269(14) Uani 1 1 d .
H34A H 0.3520 -0.3793 0.6884 0.404 Uiso 1 1 calc R
H34B H 0.2290 -0.3370 0.7368 0.404 Uiso 1 1 calc R
H34C H 0.3800 -0.3226 0.7587 0.404 Uiso 1 1 calc R
C35 C 0.3883(15) -0.2473(19) 0.5376(14) 0.267(13) Uani 1 1 d .
H35A H 0.4028 -0.3163 0.5551 0.400 Uiso 1 1 calc R
H35B H 0.4740 -0.2127 0.5122 0.400 Uiso 1 1 calc R
H35C H 0.3238 -0.2274 0.4892 0.400 Uiso 1 1 calc R

loop_
_atom_site_aniso_label
_atom_site_aniso_U_11
_atom_site_aniso_U_22
_atom_site_aniso_U_33
_atom_site_aniso_U_23
_atom_site_aniso_U_13
_atom_site_aniso_U_12
Cd1 0.0425(3) 0.0283(3) 0.0218(3) -0.0033(2) -0.0031(2) 0.0086(2)
Cd2 0.0683(3) 0.0335(3) 0.0266(2) -0.00659(17) 0.00809(18) 0.0178(2)
O1 0.096(3) 0.035(2) 0.045(2) -0.0106(18) -0.009(2) 0.024(2)
O2 0.066(2) 0.044(2) 0.033(2) -0.0014(16) -0.0130(17) 0.0225(19)
O3 0.057(2) 0.0341(19) 0.0270(18) -0.0057(14) 0.0095(16) -0.0030(17)
O4 0.068(3) 0.081(3) 0.032(2) -0.003(2) -0.005(2) -0.014(2)
O5 0.103(4) 0.076(3) 0.052(3) -0.018(2) 0.019(3) 0.044(3)
O6 0.068(3) 0.048(3) 0.090(4) -0.031(2) 0.013(3) 0.016(2)
O7 0.071(3) 0.076(3) 0.049(3) -0.007(2) 0.024(2) 0.028(2)
O8 0.084(4) 0.119(5) 0.084(4) -0.060(4) -0.004(3) 0.003(3)
N1 0.073(5) 0.189(10) 0.135(8) -0.075(7) 0.032(5) 0.016(5)
N2 0.095(6) 0.227(13) 0.172(10) -0.156(11) -0.015(6) -0.016(7)
C1 0.034(2) 0.030(3) 0.029(2) 0.0012(19) -0.0003(19) 0.009(2)
C2 0.054(3) 0.033(3) 0.031(3) -0.008(2) -0.003(2) 0.016(2)
C3 0.051(3) 0.039(3) 0.024(2) -0.007(2) -0.005(2) 0.015(2)
C4 0.032(2) 0.028(2) 0.027(2) -0.0031(19) -0.0019(18) 0.0060(19)
C5 0.040(3) 0.033(3) 0.027(2) -0.007(2) -0.004(2) 0.009(2)
C6 0.042(3) 0.035(3) 0.023(2) -0.0030(19) -0.0032(19) 0.010(2)
C7 0.038(2) 0.023(2) 0.028(2) -0.0049(19) -0.0022(19) 0.0036(19)
C8 0.038(2) 0.028(2) 0.029(2) -0.006(2) 0.004(2) 0.005(2)
C9 0.035(2) 0.027(2) 0.028(2) -0.0036(19) 0.0008(19) 0.0010(19)
C10 0.043(3) 0.026(2) 0.036(3) -0.003(2) -0.001(2) 0.010(2)
C11 0.041(3) 0.027(2) 0.032(2) -0.008(2) 0.000(2) 0.008(2)
C12 0.044(3) 0.030(3) 0.023(2) -0.0013(19) 0.001(2) 0.006(2)
C13 0.039(3) 0.026(2) 0.028(2) -0.0048(19) -0.0010(19) 0.0011(19)
C14 0.039(3) 0.047(3) 0.028(2) -0.003(2) -0.004(2) 0.005(2)
C15 0.035(3) 0.050(3) 0.032(3) -0.002(2) 0.005(2) 0.000(2)
C16 0.046(3) 0.032(3) 0.024(2) -0.0038(19) 0.002(2) -0.003(2)
C17 0.038(3) 0.066(4) 0.030(3) -0.005(3) -0.008(2) 0.000(3)
C18 0.035(3) 0.050(3) 0.033(3) 0.001(2) 0.002(2) 0.000(2)
C19 0.049(3) 0.034(3) 0.029(2) -0.011(2) -0.006(2) 0.015(2)
C2O 0.064(4) 0.037(3) 0.065(4) -0.020(3) 0.010(3) 0.011(3)
C21 0.071(4) 0.040(3) 0.069(4) -0.024(3) 0.010(3) 0.016(3)
C22 0.061(3) 0.049(3) 0.041(3) -0.021(3) -0.004(3) 0.020(3)
C23 0.066(4) 0.053(4) 0.038(3) -0.007(3) 0.011(3) 0.020(3)
C24 0.069(4) 0.039(3) 0.039(3) -0.004(2) 0.010(3) 0.024(3)
C25 0.042(3) 0.033(3) 0.033(3) 0.003(2) -0.001(2) 0.015(2)
C26 0.053(3) 0.032(3) 0.025(2) -0.007(2) -0.001(2) 0.003(2)
C27 0.059(4) 0.061(4) 0.052(4) -0.034(3) -0.005(3) 0.019(3)
C28 0.116(8) 0.148(10) 0.115(9) -0.048(7) 0.055(7) 0.017(7)
C29 0.30(2) 0.63(5) 0.128(13) 0.000(19) -0.016(14) 0.38(3)
C30 0.098(8) 0.41(3) 0.117(10) -0.041(14) 0.029(7) 0.111(12)
C31 0.157(9) 0.059(5) 0.078(6) -0.016(4) -0.008(6) -0.015(5)
C32 0.064(5) 0.262(17) 0.129(10) -0.135(12) -0.028(6) 0.028(8)
C33 0.36(3) 0.29(2) 0.091(10) 0.056(12) -0.098(14) -0.16(2)
C34 0.37(3) 0.121(13) 0.31(3) -0.025(15) -0.18(2) -0.085(16)
C35 0.126(10) 0.54(4) 0.29(2) -0.37(3) 0.031(12) -0.018(16)

loop_
_atom_type_symbol
_atom_type_description
_atom_type_scat_dispersion_real
_atom_type_scat_dispersion_imag
_atom_type_scat_source
C C 0.0033 0.0016 'International Tables Vol C Tables 4.2.6.8 and 6.1.1.4'
Cd Cd -0.8075 1.2024 'International Tables Vol C Tables 4.2.6.8 and 6.1.1.4'
N N 0.0061 0.0033 'International Tables Vol C Tables 4.2.6.8 and 6.1.1.4'
O O 0.0106 0.0060 'International Tables Vol C Tables 4.2.6.8 and 6.1.1.4'
H H 0.0000 0.0000 'International Tables Vol C Tables 4.2.6.8 and 6.1.1.4'

loop_
_geom_angle_atom_site_label_1
_geom_angle_atom_site_label_2
_geom_angle_atom_site_label_3
_geom_angle
_geom_angle_site_symmetry_1
_geom_angle_site_symmetry_3
O2 Cd1 O2 180.000(1) 2_657 .
O2 Cd1 O7 92.35(16) 2_657 .
O2 Cd1 O7 87.65(16) . .
O2 Cd1 O7 87.65(16) 2_657 2_657
O2 Cd1 O7 92.35(16) . 2_657
O7 Cd1 O7 180.000(1) . 2_657
O2 Cd1 O3 90.31(14) 2_657 1_546
O2 Cd1 O3 89.69(14) . 1_546
O7 Cd1 O3 83.09(16) . 1_546
O7 Cd1 O3 96.91(16) 2_657 1_546
O2 Cd1 O3 89.69(14) 2_657 2_666
O2 Cd1 O3 90.31(14) . 2_666
O7 Cd1 O3 96.91(16) . 2_666
O7 Cd1 O3 83.09(16) 2_657 2_666
O3 Cd1 O3 180.000(1) 1_546 2_666
O1 Cd2 O8 94.0(2) . .
O1 Cd2 O3 107.45(14) . 1_546
O8 Cd2 O3 137.22(18) . 1_546
O1 Cd2 O6 93.38(17) . 1_645
O8 Cd2 O6 88.80(19) . 1_645
O3 Cd2 O6 125.07(16) 1_546 1_645
O1 Cd2 O5 148.53(18) . 1_645
O8 Cd2 O5 88.2(2) . 1_645
O3 Cd2 O5 91.42(14) 1_546 1_645
O6 Cd2 O5 55.24(17) 1_645 1_645
O1 Cd2 O4 106.22(17) . 1_546
O8 Cd2 O4 84.64(18) . 1_546
O3 Cd2 O4 54.30(14) 1_546 1_546
O6 Cd2 O4 159.69(18) 1_645 1_546
O5 Cd2 O4 105.24(17) 1_645 1_546
O1 Cd2 C27 120.78(19) . 1_645
O8 Cd2 C27 87.96(19) . 1_645
O3 Cd2 C27 110.18(16) 1_546 1_645
O6 Cd2 C27 27.42(18) 1_645 1_645
O5 Cd2 C27 27.83(18) 1_645 1_645
O4 Cd2 C27 132.8(2) 1_546 1_645
O1 Cd2 C26 110.82(15) . 1_546
O8 Cd2 C26 110.27(19) . 1_546
O3 Cd2 C26 27.60(14) 1_546 1_546
O6 Cd2 C26 147.24(17) 1_645 1_546
O5 Cd2 C26 97.63(15) 1_645 1_546
O4 Cd2 C26 26.82(15) 1_546 1_546
C27 Cd2 C26 123.67(18) 1_645 1_546
C25 O1 Cd2 125.7(3) . .
C25 O2 Cd1 141.8(3) . .
C26 O3 Cd2 95.1(3) . 1_564
C26 O3 Cd1 126.0(3) . 1_564
Cd2 O3 Cd1 108.12(13) 1_564 1_564
C26 O4 Cd2 89.2(3) . 1_564
C27 O5 Cd2 90.9(3) . 1_465
C27 O6 Cd2 91.7(4) . 1_465
C28 O7 Cd1 147.1(7) . .
C32 O8 Cd2 122.9(6) . .
C28 N1 C30 136.2(13) . .
C28 N1 C31 106.3(9) . .
C30 N1 C31 117.4(10) . .
C32 N2 C35 147.5(19) . .
C32 N2 C34 104.6(14) . .
C35 N2 C34 107.9(16) . .
C6 C1 C2 119.6(4) . .
C6 C1 C25 120.5(4) . .
C2 C1 C25 119.9(4) . .
C1 C2 C3 119.4(4) . .
C1 C2 H2 120.3 . .
C3 C2 H2 120.3 . .
C4 C3 C2 121.5(4) . .
C4 C3 H3 119.3 . .
C2 C3 H3 119.3 . .
C3 C4 C5 118.1(4) . .
C3 C4 C7 120.6(4) . .
C5 C4 C7 121.0(4) . .
C6 C5 C4 120.3(4) . .
C6 C5 H5 119.8 . .
C4 C5 H5 119.8 . .
C1 C6 C5 121.1(4) . .
C1 C6 H6 119.5 . .
C5 C6 H6 119.5 . .
C8 C7 C12 119.0(4) . .
C8 C7 C4 121.6(4) . .
C12 C7 C4 119.3(4) . .
C7 C8 C9 121.4(4) . .
C7 C8 H8 119.3 . .
C9 C8 H8 119.3 . .
C10 C9 C8 117.9(4) . .
C10 C9 C13 119.9(4) . .
C8 C9 C13 122.3(4) . .
C11 C10 C9 122.2(4) . .
C11 C10 H10 118.9 . .
C9 C10 H10 118.9 . .
C10 C11 C12 117.9(4) . .
C10 C11 C19 120.6(4) . .
C12 C11 C19 121.5(4) . .
C11 C12 C7 121.6(4) . .
C11 C12 H12 119.2 . .
C7 C12 H12 119.2 . .
C14 C13 C18 118.6(4) . .
C14 C13 C9 121.0(4) . .
C18 C13 C9 120.3(4) . .
C13 C14 C15 120.2(5) . .
C13 C14 H14 119.9 . .
C15 C14 H14 119.9 . .
C16 C15 C14 121.3(5) . .
C16 C15 H15 119.4 . .
C14 C15 H15 119.3 . .
C15 C16 C17 118.1(4) . .
C15 C16 C26 120.2(5) . .
C17 C16 C26 121.7(5) . .
C18 C17 C16 120.9(5) . .
C18 C17 H17 119.5 . .
C16 C17 H17 119.5 . .
C17 C18 C13 120.7(5) . .
C17 C18 H18 119.7 . .
C13 C18 H18 119.7 . .
C24 C19 C2O 118.1(5) . .
C24 C19 C11 121.3(4) . .
C2O C19 C11 120.6(5) . .
C19 C2O C21 120.0(6) . .
C22 C21 C2O 121.3(6) . .
C22 C21 H21 119.4 . .
C2O C21 H21 119.4 . .
C21 C22 C23 119.5(5) . .
C21 C22 C27 120.2(5) . .
C23 C22 C27 120.3(6) . .
C24 C23 C22 120.1(6) . .
C24 C23 H23 119.9 . .
C22 C23 H23 119.9 . .
C23 C24 C19 121.0(5) . .
C23 C24 H24 119.5 . .
C19 C24 H24 119.5 . .
O2 C25 O1 126.4(4) . .
O2 C25 C1 117.0(5) . .
O1 C25 C1 116.6(4) . .
O4 C26 O3 121.0(5) . .
O4 C26 C16 120.8(5) . .
O3 C26 C16 118.1(5) . .
O4 C26 Cd2 64.0(3) . 1_564
O3 C26 Cd2 57.3(2) . 1_564
C16 C26 Cd2 168.8(3) . 1_564
O6 C27 O5 122.1(5) . .
O6 C27 C22 118.2(6) . .
O5 C27 C22 119.6(5) . .
O6 C27 Cd2 60.9(3) . 1_465
O5 C27 Cd2 61.3(3) . 1_465
C22 C27 Cd2 176.7(4) . 1_465
N1 C28 O7 137.2(13) . .
N1 C28 C29 108.2(12) . .
O7 C28 C29 114.4(10) . .
C28 C29 H29A 109.5 . .
C28 C29 H29B 109.4 . .
H29A C29 H29B 109.5 . .
C28 C29 H29C 109.5 . .
H29A C29 H29C 109.5 . .
H29B C29 H29C 109.5 . .
N1 C30 H30A 109.5 . .
N1 C30 H30B 109.5 . .
H30A C30 H30B 109.5 . .
N1 C30 H30C 109.5 . .
H30A C30 H30C 109.5 . .
H30B C30 H30C 109.5 . .
N1 C31 H31A 109.5 . .
N1 C31 H31B 109.5 . .
H31A C31 H31B 109.5 . .
N1 C31 H31C 109.5 . .
H31A C31 H31C 109.5 . .
H31B C31 H31C 109.5 . .
N2 C32 O8 142.7(16) . .
N2 C32 C33 105.1(14) . .
O8 C32 C33 112.1(14) . .
C32 C33 H33A 109.5 . .
C32 C33 H33B 109.5 . .
H33A C33 H33B 109.5 . .
C32 C33 H33C 109.5 . .
H33A C33 H33C 109.5 . .
H33B C33 H33C 109.5 . .
N2 C34 H34A 109.5 . .
N2 C34 H34B 109.5 . .
H34A C34 H34B 109.5 . .
N2 C34 H34C 109.5 . .
H34A C34 H34C 109.5 . .
H34B C34 H34C 109.5 . .
N2 C35 H35A 109.5 . .
N2 C35 H35B 109.5 . .
H35A C35 H35B 109.5 . .
N2 C35 H35C 109.5 . .
H35A C35 H35C 109.5 . .
H35B C35 H35C 109.5 . .

loop_
_geom_bond_atom_site_label_1
_geom_bond_atom_site_label_2
_geom_bond_distance
_geom_bond_site_symmetry_2
Cd1 O2 2.239(3) 2_657
Cd1 O2 2.239(3) .
Cd1 O7 2.275(4) .
Cd1 O7 2.275(4) 2_657
Cd1 O3 2.306(4) 1_546
Cd1 O3 2.306(4) 2_666
Cd2 O1 2.160(4) .
Cd2 O8 2.304(5) .
Cd2 O3 2.304(3) 1_546
Cd2 O6 2.337(5) 1_645
Cd2 O5 2.346(4) 1_645
Cd2 O4 2.451(4) 1_546
Cd2 C27 2.674(5) 1_645
Cd2 C26 2.726(5) 1_546
O1 C25 1.249(6) .
O2 C25 1.237(6) .
O3 C26 1.268(6) .
O3 Cd2 2.304(3) 1_564
O3 Cd1 2.306(4) 1_564
O4 C26 1.230(6) .
O4 Cd2 2.451(4) 1_564
O5 C27 1.249(8) .
O5 Cd2 2.346(4) 1_465
O6 C27 1.232(8) .
O6 Cd2 2.337(5) 1_465
O7 C28 1.191(11) .
O8 C32 1.157(11) .
N1 C28 1.166(12) .
N1 C30 1.421(11) .
N1 C31 1.546(13) .
N2 C32 1.143(14) .
N2 C35 1.401(14) .
N2 C34 1.599(19) .
C1 C6 1.370(7) .
C1 C2 1.381(7) .
C1 C25 1.519(6) .
C2 C3 1.399(7) .
C2 H2 0.9300 .
C3 C4 1.384(7) .
C3 H3 0.9300 .
C4 C5 1.391(6) .
C4 C7 1.483(6) .
C5 C6 1.390(6) .
C5 H5 0.9300 .
C6 H6 0.9300 .
C7 C8 1.381(6) .
C7 C12 1.393(6) .
C8 C9 1.401(6) .
C8 H8 0.9300 .
C9 C10 1.395(6) .
C9 C13 1.480(6) .
C10 C11 1.390(7) .
C10 H10 0.9300 .
C11 C12 1.393(6) .
C11 C19 1.473(6) .
C12 H12 0.9300 .
C13 C14 1.381(7) .
C13 C18 1.382(7) .
C14 C15 1.383(7) .
C14 H14 0.9300 .
C15 C16 1.375(7) .
C15 H15 0.9300 .
C16 C17 1.384(7) .
C16 C26 1.488(6) .
C17 C18 1.377(7) .
C17 H17 0.9300 .
C18 H18 0.9300 .
C19 C24 1.389(8) .
C19 C2O 1.392(7) .
C2O C21 1.400(8) .
C21 C22 1.343(9) .
C21 H21 0.9300 .
C22 C23 1.392(8) .
C22 C27 1.512(7) .
C23 C24 1.380(7) .
C23 H23 0.9300 .
C24 H24 0.9300 .
C26 Cd2 2.726(5) 1_564
C27 Cd2 2.674(5) 1_465
C28 C29 1.647(18) .
C29 H29A 0.9600 .
C29 H29B 0.9600 .
C29 H29C 0.9600 .
C30 H30A 0.9600 .
C30 H30B 0.9600 .
C30 H30C 0.9600 .
C31 H31A 0.9600 .
C31 H31B 0.9600 .
C31 H31C 0.9600 .
C32 C33 1.586(15) .
C33 H33A 0.9600 .
C33 H33B 0.9600 .
C33 H33C 0.9600 .
C34 H34A 0.9600 .
C34 H34B 0.9600 .
C34 H34C 0.9600 .
C35 H35A 0.9600 .
C35 H35B 0.9600 .
C35 H35C 0.9600 .

loop_
_geom_torsion_atom_site_label_1
_geom_torsion_atom_site_label_2
_geom_torsion_atom_site_label_3
_geom_torsion_atom_site_label_4
_geom_torsion
_geom_torsion_site_symmetry_1
_geom_torsion_site_symmetry_4
O8 Cd2 O1 C25 144.0(5) . .
O3 Cd2 O1 C25 1.5(5) 1_546 .
O6 Cd2 O1 C25 -127.0(5) 1_645 .
O5 Cd2 O1 C25 -122.8(5) 1_645 .
O4 Cd2 O1 C25 58.4(5) 1_546 .
C27 Cd2 O1 C25 -126.0(5) 1_645 .
C26 Cd2 O1 C25 30.5(5) 1_546 .
O2 Cd1 O2 C25 -99(100) 2_657 .
O7 Cd1 O2 C25 25.8(6) . .
O7 Cd1 O2 C25 -154.2(6) 2_657 .
O3 Cd1 O2 C25 -57.3(6) 1_546 .
O3 Cd1 O2 C25 122.7(6) 2_666 .
O2 Cd1 O7 C28 -12.1(13) 2_657 .
O2 Cd1 O7 C28 167.9(13) . .
O7 Cd1 O7 C28 162(100) 2_657 .
O3 Cd1 O7 C28 -102.1(13) 1_546 .
O3 Cd1 O7 C28 77.9(13) 2_666 .
O1 Cd2 O8 C32 93.5(10) . .
O3 Cd2 O8 C32 -145.3(10) 1_546 .
O6 Cd2 O8 C32 0.2(10) 1_645 .
O5 Cd2 O8 C32 -55.1(10) 1_645 .
O4 Cd2 O8 C32 -160.6(10) 1_546 .
C27 Cd2 O8 C32 -27.3(10) 1_645 .
C26 Cd2 O8 C32 -152.6(10) 1_546 .
C6 C1 C2 C3 0.9(8) . .
C25 C1 C2 C3 179.5(5) . .
C1 C2 C3 C4 -1.8(8) . .
C2 C3 C4 C5 2.3(8) . .
C2 C3 C4 C7 -171.2(5) . .
C3 C4 C5 C6 -1.9(7) . .
C7 C4 C5 C6 171.6(5) . .
C2 C1 C6 C5 -0.6(8) . .
C25 C1 C6 C5 -179.2(5) . .
C4 C5 C6 C1 1.1(8) . .
C3 C4 C7 C8 -33.5(7) . .
C5 C4 C7 C8 153.2(5) . .
C3 C4 C7 C12 143.0(5) . .
C5 C4 C7 C12 -30.3(7) . .
C12 C7 C8 C9 -2.2(8) . .
C4 C7 C8 C9 174.3(5) . .
C7 C8 C9 C10 1.7(8) . .
C7 C8 C9 C13 -177.8(5) . .
C8 C9 C10 C11 -0.3(8) . .
C13 C9 C10 C11 179.2(5) . .
C9 C10 C11 C12 -0.5(8) . .
C9 C10 C11 C19 -179.9(5) . .
C10 C11 C12 C7 -0.1(8) . .
C19 C11 C12 C7 179.3(5) . .
C8 C7 C12 C11 1.4(8) . .
C4 C7 C12 C11 -175.2(5) . .
C10 C9 C13 C14 133.9(5) . .
C8 C9 C13 C14 -46.6(7) . .
C10 C9 C13 C18 -43.5(7) . .
C8 C9 C13 C18 136.0(5) . .
C18 C13 C14 C15 3.1(8) . .
C9 C13 C14 C15 -174.4(5) . .
C13 C14 C15 C16 -4.8(8) . .
C14 C15 C16 C17 3.7(8) . .
C14 C15 C16 C26 -177.5(5) . .
C15 C16 C17 C18 -1.0(9) . .
C26 C16 C17 C18 -179.8(5) . .
C16 C17 C18 C13 -0.6(9) . .
C14 C13 C18 C17 -0.4(8) . .
C9 C13 C18 C17 177.0(5) . .
C10 C11 C19 C24 144.2(6) . .
C12 C11 C19 C24 -35.2(8) . .
C10 C11 C19 C2O -32.5(8) . .
C12 C11 C19 C2O 148.1(6) . .
C24 C19 C2O C21 1.4(9) . .
C11 C19 C2O C21 178.1(6) . .
C19 C2O C21 C22 -0.5(11) . .
C2O C21 C22 C23 0.8(11) . .
C2O C21 C22 C27 -178.5(6) . .
C21 C22 C23 C24 -2.0(10) . .
C27 C22 C23 C24 177.3(6) . .
C22 C23 C24 C19 2.9(10) . .
C2O C19 C24 C23 -2.6(9) . .
C11 C19 C24 C23 -179.3(5) . .
Cd1 O2 C25 O1 34.3(10) . .
Cd1 O2 C25 C1 -145.7(4) . .
Cd2 O1 C25 O2 3.5(8) . .
Cd2 O1 C25 C1 -176.5(3) . .
C6 C1 C25 O2 -7.3(7) . .
C2 C1 C25 O2 174.1(5) . .
C6 C1 C25 O1 172.6(5) . .
C2 C1 C25 O1 -5.9(7) . .
Cd2 O4 C26 O3 7.0(5) 1_564 .
Cd2 O4 C26 C16 -168.5(4) 1_564 .
Cd2 O3 C26 O4 -7.5(5) 1_564 .
Cd1 O3 C26 O4 109.2(5) 1_564 .
Cd2 O3 C26 C16 168.2(4) 1_564 .
Cd1 O3 C26 C16 -75.1(5) 1_564 .
Cd1 O3 C26 Cd2 116.8(3) 1_564 1_564
C15 C16 C26 O4 156.4(5) . .
C17 C16 C26 O4 -24.8(8) . .
C15 C16 C26 O3 -19.3(7) . .
C17 C16 C26 O3 159.5(5) . .
C15 C16 C26 Cd2 44(2) . 1_564
C17 C16 C26 Cd2 -137.6(18) . 1_564
Cd2 O6 C27 O5 -1.5(7) 1_465 .
Cd2 O6 C27 C22 176.4(5) 1_465 .
Cd2 O5 C27 O6 1.5(7) 1_465 .
Cd2 O5 C27 C22 -176.4(5) 1_465 .
C21 C22 C27 O6 11.1(10) . .
C23 C22 C27 O6 -168.2(6) . .
C21 C22 C27 O5 -171.0(6) . .
C23 C22 C27 O5 9.7(9) . .
C21 C22 C27 Cd2 84(9) . 1_465
C23 C22 C27 Cd2 -95(9) . 1_465
C30 N1 C28 O7 -178.8(17) . .
C31 N1 C28 O7 0(2) . .
C30 N1 C28 C29 7(3) . .
C31 N1 C28 C29 -173.5(15) . .
Cd1 O7 C28 N1 -158.9(11) . .
Cd1 O7 C28 C29 15(2) . .
C35 N2 C32 O8 -177.1(16) . .
C34 N2 C32 O8 1(2) . .
C35 N2 C32 C33 1(2) . .
C34 N2 C32 C33 179.0(11) . .
Cd2 O8 C32 N2 96.5(18) . .
Cd2 O8 C32 C33 -81.6(11) . .
